data_7223944
loop_
_publ_author_name
'Wiles, Alan A.'
'Fitzpatrick, Brian'
'McDonald, Niall A.'
'Westwater, Mary Margaret'
'Long, De-Liang'
'Ebenhoch, Bernd'
'Rotello, Vincent M.'
'Samuel, Ifor D. W.'
'Cooke, Graeme'

_publ_section_title
;
 Synthesis and properties of pteridine-2,4-dione-functionalised
 oligothiophenes
;
_journal_issue 10
_journal_name_full 'RSC Adv.'
_journal_page_first 7999
_journal_paper_doi 10.1039/C5RA22402K
_journal_volume 6
_journal_year 2016
_chemical_formula_sum 'C26 H28 Cl2 N4 O2 S3'
_chemical_formula_weight 595.60
_chemical_name_systematic
;
 ?
;
_space_group_IT_number 14
_symmetry_cell_setting monoclinic
_symmetry_space_group_name_Hall '-P 2ybc'
_symmetry_space_group_name_H-M 'P 1 21/c 1'
_atom_sites_solution_hydrogens geom
_atom_sites_solution_primary direct
_atom_sites_solution_secondary difmap
_audit_creation_method SHELXL-97
_audit_update_record
;
2015-03-13 deposited with the CCDC.
2016-01-06 downloaded from the CCDC.
;
_cell_angle_alpha 90.00
_cell_angle_beta 104.710(2)
_cell_angle_gamma 90.00
_cell_formula_units_Z 4
_cell_length_a 14.3594(3)
_cell_length_b 22.1059(5)
_cell_length_c 8.8264(2)
_cell_measurement_reflns_used 7129
_cell_measurement_temperature 150(2)
_cell_measurement_theta_max 25.6
_cell_measurement_theta_min 2.93
_cell_volume 2709.91(11)
_computing_cell_refinement
;
CrysAlisPro, Oxford Diffraction Ltd.,
Version 1.171.34.44 (release 25-10-2010 CrysAlis171 .NET)
(compiled Oct 25 2010,18:11:34)
;
_computing_data_collection
;
CrysAlisPro, Oxford Diffraction Ltd.,
Version 1.171.34.44 (release 25-10-2010 CrysAlis171 .NET)
(compiled Oct 25 2010,18:11:34)
;
_computing_data_reduction
;
CrysAlisPro, Oxford Diffraction Ltd.,
Version 1.171.34.44 (release 25-10-2010 CrysAlis171 .NET)
(compiled Oct 25 2010,18:11:34)
;
_computing_molecular_graphics Diamond3
_computing_publication_material WinGX
_computing_structure_refinement 'SHELXL-97 (Sheldrick, 2008)'
_computing_structure_solution 'SHELXS-97 (Sheldrick, 2008)'
_diffrn_ambient_temperature 150(2)
_diffrn_detector_area_resol_mean 10.4383
_diffrn_measured_fraction_theta_full 0.999
_diffrn_measured_fraction_theta_max 0.999
_diffrn_measurement_device_type 'Xcalibur, Atlas, Gemini ultra'
_diffrn_measurement_method '\w scans'
_diffrn_radiation_monochromator graphite
_diffrn_radiation_source 'fine-focus sealed tube'
_diffrn_radiation_type MoK\a
_diffrn_radiation_wavelength 0.71073
_diffrn_reflns_av_R_equivalents 0.0421
_diffrn_reflns_av_sigmaI/netI 0.0386
_diffrn_reflns_limit_h_max 17
_diffrn_reflns_limit_h_min -17
_diffrn_reflns_limit_k_max 26
_diffrn_reflns_limit_k_min -26
_diffrn_reflns_limit_l_max 10
_diffrn_reflns_limit_l_min -9
_diffrn_reflns_number 21011
_diffrn_reflns_theta_full 25.69
_diffrn_reflns_theta_max 25.69
_diffrn_reflns_theta_min 2.93
_diffrn_standards_decay_% none
_exptl_absorpt_coefficient_mu 0.504
_exptl_absorpt_correction_T_max 0.880
_exptl_absorpt_correction_T_min 0.851
_exptl_absorpt_correction_type analytical
_exptl_absorpt_process_details
;
CrysAlisPro, Oxford Diffraction Ltd.,
Version 1.171.34.44 (release 25-10-2010 CrysAlis171 .NET)
(compiled Oct 25 2010,18:11:34)
Analytical numeric absorption correction using a multifaceted crystal
            model based on expressions derived by R.C. Clark & J.S. Reid.
(Clark, R. C. & Reid, J. S. (1995). Acta Cryst. A51, 887-897)
;
_exptl_crystal_colour orange
_exptl_crystal_density_diffrn 1.460
_exptl_crystal_density_method 'not measured'
_exptl_crystal_description block
_exptl_crystal_F_000 1240
_exptl_crystal_size_max 0.39
_exptl_crystal_size_mid 0.37
_exptl_crystal_size_min 0.34
_refine_diff_density_max 0.72
_refine_diff_density_min -0.86
_refine_diff_density_rms 0.08
_refine_ls_extinction_coef none
_refine_ls_extinction_method none
_refine_ls_goodness_of_fit_ref 1.038
_refine_ls_hydrogen_treatment constr
_refine_ls_matrix_type full
_refine_ls_number_parameters 362
_refine_ls_number_reflns 5140
_refine_ls_number_restraints 7
_refine_ls_restrained_S_all 1.039
_refine_ls_R_factor_all 0.0801
_refine_ls_R_factor_gt 0.0576
_refine_ls_shift/su_max 0.001
_refine_ls_shift/su_mean 0.000
_refine_ls_structure_factor_coef Fsqd
_refine_ls_weighting_details 'calc w=1/[\s^2^(Fo^2^)+(0.0896P)^2^+4.4327P] where P=(Fo^2^+2Fc^2^)/3'
_refine_ls_weighting_scheme calc
_refine_ls_wR_factor_gt 0.1556
_refine_ls_wR_factor_ref 0.1775
_reflns_number_gt 3899
_reflns_number_total 5140
_reflns_threshold_expression >2\s(I)
_cod_data_source_file c5ra22402k2.cif
_cod_data_source_block aaw017
_cod_original_cell_volume 2709.91(10)
_cod_original_sg_symbol_H-M P2(1)/c
_cod_database_code 7223944

loop_
_symmetry_equiv_pos_as_xyz
'x, y, z'
'-x, y+1/2, -z+1/2'
'-x, -y, -z'
'x, -y-1/2, z-1/2'

loop_
_atom_site_label
_atom_site_type_symbol
_atom_site_fract_x
_atom_site_fract_y
_atom_site_fract_z
_atom_site_U_iso_or_equiv
_atom_site_adp_type
_atom_site_occupancy
_atom_site_symmetry_multiplicity
_atom_site_calc_flag
_atom_site_refinement_flags
_atom_site_disorder_assembly
_atom_site_disorder_group
S1 S 0.2486(3) 0.51362(13) 0.7627(5) 0.0464(9) Uani 0.635(5) 1 d P A 1
S2 S 0.21063(6) 0.36301(4) 0.54401(10) 0.0276(2) Uani 1 1 d . A 1
S3 S 0.20766(12) 0.16677(8) 0.5988(2) 0.0337(5) Uani 0.804(5) 1 d P A 1
Cl1 Cl 0.88371(12) 0.18621(7) -0.04733(17) 0.0801(5) Uani 1 1 d . B 1
Cl2 Cl 0.89446(11) 0.31035(7) 0.05427(16) 0.0749(4) Uani 1 1 d . B 1
O1 O 0.44689(17) 0.14314(10) 0.9828(3) 0.0274(5) Uani 1 1 d . A 1
O2 O 0.62243(17) 0.26930(11) 1.3539(3) 0.0310(6) Uani 1 1 d . A 1
N1 N 0.34864(18) 0.24122(12) 0.8255(3) 0.0208(6) Uani 1 1 d . A 1
N2 N 0.41565(18) 0.35801(12) 0.9353(3) 0.0210(6) Uani 1 1 d . A 1
N3 N 0.52103(19) 0.31417(12) 1.1465(3) 0.0220(6) Uani 1 1 d . A 1
N4 N 0.53486(19) 0.20531(12) 1.1718(3) 0.0217(6) Uani 1 1 d . A 1
C1 C 0.3060(4) 0.5697(2) 0.7173(7) 0.0720(19) Uani 1 1 d D A 1
H1 H 0.2927 0.6101 0.7423 0.086 Uiso 1 1 calc R A 1
C2 C 0.3725(4) 0.5574(2) 0.6438(7) 0.0706(18) Uani 1 1 d D A 1
H2 H 0.4119 0.5858 0.6085 0.085 Uiso 1 1 calc R A 1
C3 C 0.3745(16) 0.4934(7) 0.627(3) 0.032(5) Uani 0.635(5) 1 d PD A 1
H3 H 0.4176 0.4739 0.5767 0.038 Uiso 1 1 calc R A 1
C4 C 0.3102(3) 0.46176(15) 0.6876(4) 0.0321(8) Uani 1 1 d D A 1
C5 C 0.2962(2) 0.39615(15) 0.6960(4) 0.0252(7) Uani 1 1 d . A 1
C6 C 0.3424(2) 0.35241(14) 0.7977(4) 0.0219(7) Uani 1 1 d . A 1
C7 C 0.3090(2) 0.29220(14) 0.7490(4) 0.0199(6) Uani 1 1 d . A 1
C8 C 0.2353(2) 0.29113(15) 0.6120(4) 0.0229(7) Uani 1 1 d . A 1
C9 C 0.1837(2) 0.23970(15) 0.5307(4) 0.0239(7) Uani 1 1 d D A 1
C10 C 0.1136(9) 0.2375(5) 0.3924(13) 0.029(3) Uani 0.804(5) 1 d PD A 1
H10 H 0.0892 0.2730 0.3355 0.034 Uiso 1 1 calc R A 1
C11 C 0.0800(3) 0.17967(19) 0.3399(4) 0.0380(9) Uani 1 1 d . A 1
H11 H 0.0320 0.1709 0.2467 0.046 Uiso 1 1 calc R A 1
C12 C 0.1276(3) 0.13859(18) 0.4442(5) 0.0402(9) Uani 1 1 d D A 1
H12 H 0.1161 0.0964 0.4305 0.048 Uiso 1 1 calc R A 1
C13 C 0.4506(2) 0.41762(14) 1.0015(4) 0.0239(7) Uani 1 1 d . A 1
H13A H 0.4431 0.4474 0.9155 0.029 Uiso 1 1 calc R A 1
H13B H 0.5200 0.4147 1.0549 0.029 Uiso 1 1 calc R A 1
C14 C 0.3960(3) 0.43959(16) 1.1173(4) 0.0321(8) Uani 1 1 d . A 1
H14A H 0.4210 0.4791 1.1587 0.048 Uiso 1 1 calc R A 1
H14B H 0.4043 0.4106 1.2037 0.048 Uiso 1 1 calc R A 1
H14C H 0.3274 0.4432 1.0644 0.048 Uiso 1 1 calc R A 1
C15 C 0.4543(2) 0.30718(14) 1.0165(4) 0.0199(6) Uani 1 1 d . A 1
C16 C 0.4182(2) 0.24857(14) 0.9513(4) 0.0202(6) Uani 1 1 d . A 1
C17 C 0.4667(2) 0.19374(14) 1.0331(4) 0.0205(7) Uani 1 1 d . A 1
C18 C 0.5623(2) 0.26415(14) 1.2289(4) 0.0223(7) Uani 1 1 d . A 1
C19 C 0.5883(2) 0.15359(15) 1.2564(4) 0.0238(7) Uani 1 1 d . A 1
H19A H 0.5485 0.1166 1.2303 0.029 Uiso 1 1 calc R A 1
H19B H 0.6003 0.1606 1.3705 0.029 Uiso 1 1 calc R A 1
C20 C 0.6844(2) 0.14367(15) 1.2155(4) 0.0246(7) Uani 1 1 d . A 1
H20A H 0.6743 0.1456 1.1004 0.030 Uiso 1 1 calc R A 1
H20B H 0.7296 0.1764 1.2625 0.030 Uiso 1 1 calc R A 1
C21 C 0.7286(2) 0.08273(16) 1.2748(4) 0.0291(8) Uani 1 1 d . A 1
H21A H 0.7417 0.0817 1.3904 0.035 Uiso 1 1 calc R A 1
H21B H 0.6818 0.0502 1.2322 0.035 Uiso 1 1 calc R A 1
C22 C 0.8217(2) 0.07073(16) 1.2275(4) 0.0335(8) Uani 1 1 d . A 1
H22A H 0.8695 0.1018 1.2765 0.040 Uiso 1 1 calc R A 1
H22B H 0.8092 0.0753 1.1125 0.040 Uiso 1 1 calc R A 1
C23 C 0.8652(3) 0.00848(17) 1.2734(5) 0.0388(9) Uani 1 1 d . A 1
H23A H 0.8150 -0.0227 1.2366 0.047 Uiso 1 1 calc R A 1
H23B H 0.8866 0.0058 1.3890 0.047 Uiso 1 1 calc R A 1
C24 C 0.9505(3) -0.0050(2) 1.2051(7) 0.0584(13) Uani 1 1 d . A 1
H24A H 0.9279 -0.0055 1.0894 0.070 Uiso 1 1 calc R A 1
H24B H 0.9982 0.0281 1.2346 0.070 Uiso 1 1 calc R A 1
C25 C 0.9995(3) -0.0641(2) 1.2593(7) 0.0597(13) Uani 1 1 d . A 1
H25A H 1.0531 -0.0700 1.2107 0.089 Uiso 1 1 calc R A 1
H25B H 0.9533 -0.0972 1.2290 0.089 Uiso 1 1 calc R A 1
H25C H 1.0242 -0.0635 1.3735 0.089 Uiso 1 1 calc R A 1
C26 C 0.8425(4) 0.2401(2) 0.0632(6) 0.0658(15) Uani 1 1 d . B 1
H26A H 0.7717 0.2437 0.0246 0.079 Uiso 1 1 calc R B 1
H26B H 0.8572 0.2266 0.1737 0.079 Uiso 1 1 calc R B 1
C3' C 0.2610(14) 0.5066(6) 0.746(3) 0.020(4) Uiso 0.365(5) 1 d PD A 2
C10' C 0.2014(18) 0.1802(7) 0.567(3) 0.021(8) Uiso 0.196(5) 1 d PD A 2
S1' S 0.3881(8) 0.4927(3) 0.6014(14) 0.0346(16) Uani 0.365(5) 1 d P A 2
S3' S 0.0963(10) 0.2495(5) 0.3651(15) 0.023(2) Uani 0.196(5) 1 d P A 2

loop_
_atom_site_aniso_label
_atom_site_aniso_U_11
_atom_site_aniso_U_22
_atom_site_aniso_U_33
_atom_site_aniso_U_23
_atom_site_aniso_U_13
_atom_site_aniso_U_12
S1 0.0533(16) 0.0351(12) 0.0465(16) -0.0062(9) 0.0046(10) 0.0179(10)
S2 0.0281(4) 0.0253(4) 0.0252(4) 0.0034(3) -0.0006(3) 0.0016(3)
S3 0.0385(8) 0.0229(7) 0.0336(9) -0.0013(7) -0.0020(6) -0.0010(6)
Cl1 0.0928(11) 0.0848(10) 0.0592(8) -0.0020(7) 0.0128(7) -0.0255(8)
Cl2 0.0799(9) 0.0727(9) 0.0638(8) 0.0158(7) 0.0031(7) -0.0258(7)
O1 0.0329(13) 0.0205(12) 0.0253(12) -0.0006(10) 0.0009(10) 0.0007(10)
O2 0.0337(13) 0.0281(13) 0.0250(12) -0.0018(10) -0.0039(10) 0.0024(10)
N1 0.0206(13) 0.0209(13) 0.0216(13) -0.0014(11) 0.0064(11) 0.0015(11)
N2 0.0218(13) 0.0209(13) 0.0198(13) 0.0000(11) 0.0041(11) 0.0005(11)
N3 0.0256(14) 0.0199(13) 0.0198(13) -0.0003(11) 0.0042(11) 0.0020(11)
N4 0.0238(13) 0.0184(13) 0.0229(14) 0.0018(11) 0.0061(11) 0.0016(11)
C1 0.086(4) 0.023(2) 0.074(4) -0.012(2) -0.040(3) 0.019(2)
C2 0.073(4) 0.046(3) 0.064(3) 0.032(3) -0.035(3) -0.026(3)
C3 0.030(7) 0.045(7) 0.019(7) 0.002(4) 0.005(4) 0.001(4)
C4 0.0350(19) 0.0219(17) 0.0307(18) 0.0047(15) -0.0077(15) 0.0018(15)
C5 0.0258(16) 0.0230(17) 0.0257(17) 0.0001(14) 0.0045(14) 0.0019(13)
C6 0.0228(16) 0.0220(16) 0.0215(16) -0.0011(13) 0.0066(13) -0.0001(13)
C7 0.0201(15) 0.0214(16) 0.0197(15) 0.0008(12) 0.0079(12) 0.0007(12)
C8 0.0198(15) 0.0253(17) 0.0243(16) 0.0017(14) 0.0072(13) 0.0010(13)
C9 0.0209(16) 0.0274(17) 0.0233(16) -0.0022(14) 0.0053(13) -0.0011(13)
C10 0.025(5) 0.025(5) 0.033(5) 0.015(3) 0.004(4) 0.007(3)
C11 0.0262(18) 0.052(2) 0.033(2) -0.0078(18) 0.0018(15) -0.0056(17)
C12 0.041(2) 0.030(2) 0.048(2) -0.0105(18) 0.0078(19) -0.0071(17)
C13 0.0273(16) 0.0170(15) 0.0249(16) -0.0006(13) 0.0022(13) 0.0005(13)
C14 0.0359(19) 0.0258(18) 0.0330(19) -0.0055(15) 0.0061(16) 0.0042(15)
C15 0.0208(15) 0.0186(15) 0.0222(16) -0.0002(12) 0.0089(13) 0.0008(12)
C16 0.0196(15) 0.0216(16) 0.0219(15) -0.0002(13) 0.0097(13) 0.0011(12)
C17 0.0212(15) 0.0219(16) 0.0202(15) 0.0017(13) 0.0083(13) 0.0018(12)
C18 0.0230(16) 0.0221(16) 0.0223(16) -0.0020(13) 0.0067(13) 0.0012(13)
C19 0.0237(16) 0.0243(17) 0.0228(16) 0.0046(13) 0.0051(13) 0.0043(13)
C20 0.0244(16) 0.0237(17) 0.0254(17) 0.0015(13) 0.0057(13) 0.0026(13)
C21 0.0290(17) 0.0284(18) 0.0301(18) 0.0034(15) 0.0077(14) 0.0051(14)
C22 0.0293(18) 0.0298(19) 0.040(2) -0.0007(16) 0.0059(16) 0.0065(15)
C23 0.036(2) 0.031(2) 0.045(2) -0.0031(17) 0.0006(17) 0.0099(16)
C24 0.035(2) 0.038(2) 0.099(4) -0.012(2) 0.009(2) 0.0082(18)
C25 0.042(2) 0.045(3) 0.085(4) -0.017(2) 0.002(2) 0.010(2)
C26 0.057(3) 0.075(4) 0.051(3) 0.020(3) -0.013(2) -0.023(3)
S1' 0.043(3) 0.032(2) 0.028(3) 0.0090(17) 0.008(2) -0.0065(18)
S3' 0.021(4) 0.018(4) 0.023(4) 0.008(3) -0.005(3) 0.006(3)

loop_
_atom_type_symbol
_atom_type_description
_atom_type_scat_dispersion_real
_atom_type_scat_dispersion_imag
_atom_type_scat_source
S S 0.1246 0.1234 'International Tables Vol C Tables 4.2.6.8 and 6.1.1.4'
Cl Cl 0.1484 0.1585 'International Tables Vol C Tables 4.2.6.8 and 6.1.1.4'
O O 0.0106 0.0060 'International Tables Vol C Tables 4.2.6.8 and 6.1.1.4'
N N 0.0061 0.0033 'International Tables Vol C Tables 4.2.6.8 and 6.1.1.4'
C C 0.0033 0.0016 'International Tables Vol C Tables 4.2.6.8 and 6.1.1.4'
H H 0.0000 0.0000 'International Tables Vol C Tables 4.2.6.8 and 6.1.1.4'

loop_
_geom_angle_atom_site_label_1
_geom_angle_atom_site_label_2
_geom_angle_atom_site_label_3
_geom_angle
C1 S1 C4 94.3(3)
C8 S2 C5 94.49(15)
C12 S3 C9 91.7(2)
C16 N1 C7 117.0(3)
C15 N2 C6 119.8(3)
C15 N2 C13 118.2(2)
C6 N2 C13 121.9(3)
C15 N3 C18 119.5(3)
C17 N4 C18 123.8(3)
C17 N4 C19 117.8(3)
C18 N4 C19 118.2(3)
C2 C1 S1 116.7(4)
C2 C1 H1 121.7
S1 C1 H1 121.7
C1 C2 C3 107.2(8)
C1 C2 H2 126.4
C3 C2 H2 126.4
C4 C3 C2 115.6(13)
C4 C3 H3 122.2
C2 C3 H3 122.2
C3 C4 C5 129.6(8)
C3 C4 S1 106.2(8)
C5 C4 S1 124.1(3)
C6 C5 C4 132.9(3)
C6 C5 S2 109.8(2)
C4 C5 S2 117.2(2)
C5 C6 N2 129.8(3)
C5 C6 C7 112.8(3)
N2 C6 C7 117.5(3)
N1 C7 C8 123.2(3)
N1 C7 C6 123.4(3)
C8 C7 C6 113.4(3)
C7 C8 C9 128.8(3)
C7 C8 S2 109.6(2)
C9 C8 S2 121.7(2)
C10 C9 C8 129.6(6)
C10 C9 S3 108.2(5)
C8 C9 S3 122.1(2)
C9 C10 C11 116.1(7)
C9 C10 H10 122.0
C11 C10 H10 122.0
C12 C11 C10 108.4(5)
C12 C11 H11 125.8
C10 C11 H11 125.8
C11 C12 S3 115.6(3)
C11 C12 H12 122.2
S3 C12 H12 122.2
N2 C13 C14 111.8(3)
N2 C13 H13A 109.3
C14 C13 H13A 109.3
N2 C13 H13B 109.3
C14 C13 H13B 109.3
H13A C13 H13B 107.9
C13 C14 H14A 109.5
C13 C14 H14B 109.5
H14A C14 H14B 109.5
C13 C14 H14C 109.5
H14A C14 H14C 109.5
H14B C14 H14C 109.5
N3 C15 N2 118.1(3)
N3 C15 C16 124.1(3)
N2 C15 C16 117.8(3)
N1 C16 C15 124.5(3)
N1 C16 C17 118.4(3)
C15 C16 C17 117.2(3)
O1 C17 N4 122.9(3)
O1 C17 C16 122.5(3)
N4 C17 C16 114.6(3)
O2 C18 N3 121.0(3)
O2 C18 N4 118.5(3)
N3 C18 N4 120.6(3)
N4 C19 C20 112.2(3)
N4 C19 H19A 109.2
C20 C19 H19A 109.2
N4 C19 H19B 109.2
C20 C19 H19B 109.2
H19A C19 H19B 107.9
C21 C20 C19 111.6(3)
C21 C20 H20A 109.3
C19 C20 H20A 109.3
C21 C20 H20B 109.3
C19 C20 H20B 109.3
H20A C20 H20B 108.0
C22 C21 C20 112.2(3)
C22 C21 H21A 109.2
C20 C21 H21A 109.2
C22 C21 H21B 109.2
C20 C21 H21B 109.2
H21A C21 H21B 107.9
C21 C22 C23 114.5(3)
C21 C22 H22A 108.6
C23 C22 H22A 108.6
C21 C22 H22B 108.6
C23 C22 H22B 108.6
H22A C22 H22B 107.6
C22 C23 C24 112.8(4)
C22 C23 H23A 109.0
C24 C23 H23A 109.0
C22 C23 H23B 109.0
C24 C23 H23B 109.0
H23A C23 H23B 107.8
C25 C24 C23 113.7(4)
C25 C24 H24A 108.8
C23 C24 H24A 108.8
C25 C24 H24B 108.8
C23 C24 H24B 108.8
H24A C24 H24B 107.7
C24 C25 H25A 109.5
C24 C25 H25B 109.5
H25A C25 H25B 109.5
C24 C25 H25C 109.5
H25A C25 H25C 109.5
H25B C25 H25C 109.5
Cl2 C26 Cl1 112.2(3)
Cl2 C26 H26A 109.2
Cl1 C26 H26A 109.2
Cl2 C26 H26B 109.2
Cl1 C26 H26B 109.2
H26A C26 H26B 107.9

loop_
_geom_bond_atom_site_label_1
_geom_bond_atom_site_label_2
_geom_bond_distance
S1 C1 1.595(8)
S1 C4 1.683(5)
S2 C8 1.704(3)
S2 C5 1.735(3)
S3 C12 1.666(4)
S3 C9 1.724(4)
Cl1 C26 1.736(6)
Cl2 C26 1.733(5)
O1 C17 1.210(4)
O2 C18 1.222(4)
N1 C16 1.302(4)
N1 C7 1.362(4)
N2 C15 1.372(4)
N2 C6 1.396(4)
N2 C13 1.477(4)
N3 C15 1.304(4)
N3 C18 1.372(4)
N4 C17 1.383(4)
N4 C18 1.414(4)
N4 C19 1.470(4)
C1 C2 1.313(8)
C1 H1 0.9500
C2 C3 1.422(16)
C2 H2 0.9500
C3 C4 1.372(14)
C3 H3 0.9500
C4 C5 1.469(5)
C5 C6 1.370(5)
C6 C7 1.443(4)
C7 C8 1.390(4)
C8 C9 1.444(5)
C9 C10 1.372(10)
C10 C11 1.402(13)
C10 H10 0.9500
C11 C12 1.349(6)
C11 H11 0.9500
C12 H12 0.9500
C13 C14 1.517(5)
C13 H13A 0.9900
C13 H13B 0.9900
C14 H14A 0.9800
C14 H14B 0.9800
C14 H14C 0.9800
C15 C16 1.458(4)
C16 C17 1.490(4)
C19 C20 1.529(4)
C19 H19A 0.9900
C19 H19B 0.9900
C20 C21 1.524(4)
C20 H20A 0.9900
C20 H20B 0.9900
C21 C22 1.522(5)
C21 H21A 0.9900
C21 H21B 0.9900
C22 C23 1.523(5)
C22 H22A 0.9900
C22 H22B 0.9900
C23 C24 1.526(6)
C23 H23A 0.9900
C23 H23B 0.9900
C24 C25 1.503(6)
C24 H24A 0.9900
C24 H24B 0.9900
C25 H25A 0.9800
C25 H25B 0.9800
C25 H25C 0.9800
C26 H26A 0.9900
C26 H26B 0.9900
